data_7153313
loop_
_publ_author_name
'Venturoni, Francesco'
'Nikbin, Nikzad'
'Ley, Steven V.'
'Baxendale, Ian R.'

_publ_section_title
;
 The application of flow microreactors to the preparation of a family of
 casein kinase I inhibitors.
;
_journal_issue 8
_journal_name_full 'Organic &amp; biomolecular chemistry'
_journal_page_first 1798
_journal_page_last 1806
_journal_paper_doi 10.1039/b925327k
_journal_volume 8
_journal_year 2010
_chemical_formula_moiety 'C22 H20 F N5'
_chemical_formula_sum 'C22 H20 F N5'
_chemical_formula_weight 373.43
_chemical_name_systematic
;
?
;
_space_group_IT_number 2
_symmetry_cell_setting triclinic
_symmetry_space_group_name_Hall '-P 1'
_symmetry_space_group_name_H-M 'P -1'
_atom_sites_solution_hydrogens geom
_atom_sites_solution_primary direct
_atom_sites_solution_secondary difmap
_audit_creation_method SHELXL-97
_cell_angle_alpha 101.825(3)
_cell_angle_beta 97.542(3)
_cell_angle_gamma 98.935(4)
_cell_formula_units_Z 2
_cell_length_a 6.0627(4)
_cell_length_b 10.2605(6)
_cell_length_c 15.1321(11)
_cell_measurement_reflns_used 23251
_cell_measurement_temperature 180(2)
_cell_measurement_theta_max 25.35
_cell_measurement_theta_min 1.02
_cell_volume 897.12(10)
_computing_cell_refinement 'HKL Scalepack (Otwinowski & Minor 1997)'
_computing_data_collection 'Collect (Nonius B.V. 1998)'
_computing_data_reduction
;
HKL Denzo and Scalepack (Otwinowski & Minor 1997)
;
_computing_publication_material 'SHELXL-97 (Sheldrick 1997)'
_computing_structure_refinement 'SHELXL-97 (Sheldrick 1997)'
_computing_structure_solution 'SIR-92 (Altomare et al. 1994)'
_diffrn_ambient_temperature 180(2)
_diffrn_measured_fraction_theta_full 0.962
_diffrn_measured_fraction_theta_max 0.962
_diffrn_measurement_device_type 'Nonius Kappa CCD'
_diffrn_measurement_method 'Thin slice \w and \f scans'
_diffrn_radiation_source 'fine-focus sealed tube'
_diffrn_radiation_type MoK\a
_diffrn_radiation_wavelength 0.71073
_diffrn_reflns_av_R_equivalents 0.0421
_diffrn_reflns_av_sigmaI/netI 0.0575
_diffrn_reflns_limit_h_max 7
_diffrn_reflns_limit_h_min -7
_diffrn_reflns_limit_k_max 12
_diffrn_reflns_limit_k_min -12
_diffrn_reflns_limit_l_max 18
_diffrn_reflns_limit_l_min -18
_diffrn_reflns_number 6928
_diffrn_reflns_theta_full 25.33
_diffrn_reflns_theta_max 25.33
_diffrn_reflns_theta_min 3.67
_exptl_absorpt_coefficient_mu 0.093
_exptl_absorpt_correction_T_max 1.001
_exptl_absorpt_correction_T_min 0.916
_exptl_absorpt_correction_type multi-scan
_exptl_absorpt_process_details
;
multi-scan from symmetry-related measurements
Sortav (Blessing 1995)
;
_exptl_crystal_colour colourless
_exptl_crystal_density_diffrn 1.382
_exptl_crystal_density_method 'not measured'
_exptl_crystal_description block
_exptl_crystal_F_000 392
_exptl_crystal_size_max 0.23
_exptl_crystal_size_mid 0.07
_exptl_crystal_size_min 0.01
_refine_diff_density_max 0.240
_refine_diff_density_min -0.281
_refine_diff_density_rms 0.056
_refine_ls_extinction_method none
_refine_ls_goodness_of_fit_ref 1.128
_refine_ls_hydrogen_treatment constr
_refine_ls_matrix_type full
_refine_ls_number_parameters 253
_refine_ls_number_reflns 3170
_refine_ls_number_restraints 0
_refine_ls_restrained_S_all 1.128
_refine_ls_R_factor_all 0.0910
_refine_ls_R_factor_gt 0.0596
_refine_ls_shift/su_max 0.000
_refine_ls_shift/su_mean 0.000
_refine_ls_structure_factor_coef Fsqd
_refine_ls_weighting_details 'calc w=1/[\s^2^(Fo^2^)+(0.0324P)^2^+0.7255P] where P=(Fo^2^+2Fc^2^)/3'
_refine_ls_weighting_scheme calc
_refine_ls_wR_factor_gt 0.1159
_refine_ls_wR_factor_ref 0.1304
_reflns_number_gt 2321
_reflns_number_total 3170
_reflns_threshold_expression >2sigma(I)
_cod_data_source_file b925327k.txt
_cod_data_source_block sl0928
_cod_original_sg_symbol_H-M P-1
_cod_database_code 7153313

loop_
_symmetry_equiv_pos_as_xyz
'x, y, z'
'-x, -y, -z'

loop_
_atom_site_label
_atom_site_type_symbol
_atom_site_fract_x
_atom_site_fract_y
_atom_site_fract_z
_atom_site_U_iso_or_equiv
_atom_site_adp_type
_atom_site_occupancy
_atom_site_symmetry_multiplicity
_atom_site_calc_flag
_atom_site_refinement_flags
F1 F 0.0741(3) 0.85086(18) 0.91019(12) 0.0448(5) Uani 1 1 d .
N1 N 0.8939(3) 1.3153(2) 0.90310(15) 0.0277(5) Uani 1 1 d .
N2 N 1.1045(3) 1.2909(2) 0.79288(14) 0.0236(5) Uani 1 1 d .
N3 N 1.2673(3) 1.3201(2) 0.74153(14) 0.0251(5) Uani 1 1 d .
N4 N 0.7194(3) 1.0234(2) 0.63210(15) 0.0282(5) Uani 1 1 d .
N5 N 1.5958(4) 1.4589(2) 0.73171(15) 0.0281(5) Uani 1 1 d .
C1 C 0.8076(4) 1.1959(3) 0.83987(17) 0.0240(6) Uani 1 1 d .
C2 C 0.9328(4) 1.1781(3) 0.76905(17) 0.0233(6) Uani 1 1 d .
C3 C 1.4216(4) 1.4304(3) 0.78036(17) 0.0245(6) Uani 1 1 d .
C4 C 1.4146(4) 1.5163(3) 0.86686(18) 0.0290(6) Uani 1 1 d .
H4 H 1.5325 1.5924 0.8929 0.035 Uiso 1 1 calc R
C5 C 1.2388(4) 1.4889(3) 0.91177(18) 0.0289(6) Uani 1 1 d .
H5 H 1.2274 1.5478 0.9676 0.035 Uiso 1 1 calc R
C6 C 1.0743(4) 1.3711(3) 0.87339(17) 0.0249(6) Uani 1 1 d .
C7 C 0.6138(4) 1.1026(3) 0.85628(17) 0.0242(6) Uani 1 1 d .
C8 C 0.4609(4) 1.1556(3) 0.90835(18) 0.0274(6) Uani 1 1 d .
H8 H 0.4823 1.2508 0.9315 0.033 Uiso 1 1 calc R
C9 C 0.2783(4) 1.0719(3) 0.92699(18) 0.0308(7) Uani 1 1 d .
H9 H 0.1737 1.1084 0.9619 0.037 Uiso 1 1 calc R
C10 C 0.2537(4) 0.9349(3) 0.89338(18) 0.0301(6) Uani 1 1 d .
C11 C 0.4019(4) 0.8780(3) 0.84353(19) 0.0311(6) Uani 1 1 d .
H11 H 0.3808 0.7824 0.8221 0.037 Uiso 1 1 calc R
C12 C 0.5826(4) 0.9622(3) 0.82510(18) 0.0282(6) Uani 1 1 d .
H12 H 0.6868 0.9241 0.7908 0.034 Uiso 1 1 calc R
C13 C 0.9214(4) 1.0693(2) 0.68759(17) 0.0220(6) Uani 1 1 d .
C14 C 1.1129(4) 1.0149(3) 0.67160(17) 0.0261(6) Uani 1 1 d .
H14 H 1.2536 1.0504 0.7115 0.031 Uiso 1 1 calc R
C15 C 1.0954(4) 0.9085(3) 0.59696(18) 0.0291(6) Uani 1 1 d .
H15 H 1.2233 0.8688 0.5854 0.035 Uiso 1 1 calc R
C16 C 0.8902(4) 0.8606(3) 0.53935(18) 0.0293(6) Uani 1 1 d .
H16 H 0.8735 0.7878 0.4873 0.035 Uiso 1 1 calc R
C17 C 0.7096(4) 0.9217(3) 0.55965(18) 0.0308(6) Uani 1 1 d .
H17 H 0.5688 0.8893 0.5194 0.037 Uiso 1 1 calc R
C18 C 1.6949(5) 1.6007(3) 0.7394(2) 0.0417(8) Uani 1 1 d .
H18A H 1.7204 1.6498 0.8045 0.050 Uiso 1 1 calc R
H18B H 1.5865 1.6424 0.7046 0.050 Uiso 1 1 calc R
C19 C 1.9146(5) 1.6168(3) 0.7042(2) 0.0423(8) Uani 1 1 d .
H19A H 2.0295 1.5867 0.7442 0.051 Uiso 1 1 calc R
H19B H 1.9682 1.7138 0.7065 0.051 Uiso 1 1 calc R
C20 C 1.8911(5) 1.5359(3) 0.6074(2) 0.0408(8) Uani 1 1 d .
H20A H 2.0417 1.5420 0.5882 0.049 Uiso 1 1 calc R
H20B H 1.7923 1.5737 0.5657 0.049 Uiso 1 1 calc R
C21 C 1.7902(5) 1.3889(3) 0.6007(2) 0.0393(7) Uani 1 1 d .
H21A H 1.7597 1.3395 0.5356 0.047 Uiso 1 1 calc R
H21B H 1.9018 1.3476 0.6341 0.047 Uiso 1 1 calc R
C22 C 1.5730(4) 1.3728(3) 0.63963(19) 0.0319(7) Uani 1 1 d .
H22A H 1.4518 1.3959 0.5984 0.038 Uiso 1 1 calc R
H22B H 1.5272 1.2768 0.6420 0.038 Uiso 1 1 calc R

loop_
_atom_site_aniso_label
_atom_site_aniso_U_11
_atom_site_aniso_U_22
_atom_site_aniso_U_33
_atom_site_aniso_U_23
_atom_site_aniso_U_13
_atom_site_aniso_U_12
F1 0.0323(9) 0.0477(11) 0.0547(11) 0.0135(9) 0.0187(8) -0.0035(8)
N1 0.0263(11) 0.0270(12) 0.0271(12) -0.0003(10) 0.0067(9) 0.0035(9)
N2 0.0229(11) 0.0247(12) 0.0215(11) 0.0008(9) 0.0066(9) 0.0026(9)
N3 0.0230(11) 0.0251(12) 0.0259(12) 0.0020(10) 0.0087(9) 0.0015(9)
N4 0.0236(11) 0.0298(13) 0.0270(12) -0.0015(10) 0.0045(9) 0.0024(9)
N5 0.0297(12) 0.0228(12) 0.0277(12) -0.0006(10) 0.0099(9) -0.0031(9)
C1 0.0221(13) 0.0241(14) 0.0240(13) 0.0016(11) 0.0021(10) 0.0055(10)
C2 0.0211(13) 0.0226(14) 0.0235(13) 0.0011(11) 0.0040(10) 0.0013(10)
C3 0.0245(13) 0.0225(14) 0.0254(14) 0.0029(11) 0.0051(11) 0.0037(11)
C4 0.0303(14) 0.0254(15) 0.0262(14) 0.0000(12) 0.0043(11) -0.0024(11)
C5 0.0332(15) 0.0272(15) 0.0228(14) -0.0006(12) 0.0047(11) 0.0040(12)
C6 0.0262(13) 0.0253(14) 0.0215(13) 0.0003(11) 0.0062(10) 0.0047(11)
C7 0.0203(12) 0.0298(15) 0.0222(13) 0.0057(11) 0.0029(10) 0.0050(11)
C8 0.0238(13) 0.0313(15) 0.0261(14) 0.0040(12) 0.0043(11) 0.0056(11)
C9 0.0247(14) 0.0425(18) 0.0259(15) 0.0053(13) 0.0086(11) 0.0078(12)
C10 0.0216(13) 0.0385(17) 0.0300(15) 0.0101(13) 0.0063(11) 0.0000(12)
C11 0.0304(15) 0.0262(15) 0.0352(16) 0.0066(13) 0.0054(12) 0.0014(12)
C12 0.0251(13) 0.0296(15) 0.0314(15) 0.0058(12) 0.0096(11) 0.0069(11)
C13 0.0235(13) 0.0193(13) 0.0220(13) 0.0027(11) 0.0050(10) 0.0021(10)
C14 0.0214(13) 0.0278(15) 0.0268(14) 0.0030(12) 0.0033(10) 0.0028(11)
C15 0.0289(14) 0.0279(15) 0.0314(15) 0.0022(12) 0.0111(11) 0.0092(11)
C16 0.0335(15) 0.0239(15) 0.0270(15) -0.0012(12) 0.0077(11) 0.0024(11)
C17 0.0253(14) 0.0316(16) 0.0283(15) -0.0030(13) 0.0019(11) -0.0008(11)
C18 0.0469(18) 0.0289(16) 0.0445(18) -0.0028(14) 0.0207(15) -0.0036(13)
C19 0.0406(17) 0.0392(18) 0.0412(18) 0.0023(15) 0.0146(14) -0.0074(14)
C20 0.0455(18) 0.0378(18) 0.0376(17) 0.0064(14) 0.0164(14) -0.0013(14)
C21 0.0400(17) 0.0419(18) 0.0353(17) 0.0039(14) 0.0160(13) 0.0042(14)
C22 0.0328(15) 0.0302(16) 0.0288(15) -0.0016(12) 0.0107(12) 0.0005(12)

loop_
_atom_type_symbol
_atom_type_description
_atom_type_scat_dispersion_real
_atom_type_scat_dispersion_imag
_atom_type_scat_source
C C 0.0033 0.0016 'International Tables Vol C Tables 4.2.6.8 and 6.1.1.4'
H H 0.0000 0.0000 'International Tables Vol C Tables 4.2.6.8 and 6.1.1.4'
F F 0.0171 0.0103 'International Tables Vol C Tables 4.2.6.8 and 6.1.1.4'
N N 0.0061 0.0033 'International Tables Vol C Tables 4.2.6.8 and 6.1.1.4'

loop_
_geom_angle_atom_site_label_1
_geom_angle_atom_site_label_2
_geom_angle_atom_site_label_3
_geom_angle
C6 N1 C1 105.4(2)
N3 N2 C6 126.5(2)
N3 N2 C2 125.2(2)
C6 N2 C2 108.2(2)
C3 N3 N2 114.5(2)
C17 N4 C13 116.8(2)
C3 N5 C18 118.2(2)
C3 N5 C22 116.3(2)
C18 N5 C22 114.0(2)
N1 C1 C2 111.5(2)
N1 C1 C7 119.3(2)
C2 C1 C7 129.0(2)
N2 C2 C1 103.9(2)
N2 C2 C13 121.8(2)
C1 C2 C13 134.2(2)
N3 C3 N5 115.8(2)
N3 C3 C4 123.3(2)
N5 C3 C4 121.0(2)
C5 C4 C3 119.9(2)
C5 C4 H4 120.0
C3 C4 H4 120.0
C4 C5 C6 118.3(2)
C4 C5 H5 120.9
C6 C5 H5 120.9
N1 C6 N2 110.9(2)
N1 C6 C5 131.8(2)
N2 C6 C5 117.1(2)
C12 C7 C8 118.3(2)
C12 C7 C1 122.5(2)
C8 C7 C1 119.1(2)
C9 C8 C7 121.3(3)
C9 C8 H8 119.3
C7 C8 H8 119.3
C10 C9 C8 117.9(2)
C10 C9 H9 121.1
C8 C9 H9 121.1
F1 C10 C9 118.9(2)
F1 C10 C11 118.2(3)
C9 C10 C11 122.9(2)
C10 C11 C12 118.7(3)
C10 C11 H11 120.7
C12 C11 H11 120.7
C11 C12 C7 120.8(2)
C11 C12 H12 119.6
C7 C12 H12 119.6
N4 C13 C14 122.5(2)
N4 C13 C2 117.4(2)
C14 C13 C2 120.1(2)
C15 C14 C13 119.0(2)
C15 C14 H14 120.5
C13 C14 H14 120.5
C16 C15 C14 119.3(2)
C16 C15 H15 120.4
C14 C15 H15 120.4
C15 C16 C17 117.9(2)
C15 C16 H16 121.1
C17 C16 H16 121.1
N4 C17 C16 124.5(2)
N4 C17 H17 117.8
C16 C17 H17 117.8
N5 C18 C19 112.5(2)
N5 C18 H18A 109.1
C19 C18 H18A 109.1
N5 C18 H18B 109.1
C19 C18 H18B 109.1
H18A C18 H18B 107.8
C18 C19 C20 111.8(2)
C18 C19 H19A 109.3
C20 C19 H19A 109.3
C18 C19 H19B 109.3
C20 C19 H19B 109.3
H19A C19 H19B 107.9
C19 C20 C21 110.1(2)
C19 C20 H20A 109.6
C21 C20 H20A 109.6
C19 C20 H20B 109.6
C21 C20 H20B 109.6
H20A C20 H20B 108.1
C22 C21 C20 112.6(2)
C22 C21 H21A 109.1
C20 C21 H21A 109.1
C22 C21 H21B 109.1
C20 C21 H21B 109.1
H21A C21 H21B 107.8
N5 C22 C21 112.5(2)
N5 C22 H22A 109.1
C21 C22 H22A 109.1
N5 C22 H22B 109.1
C21 C22 H22B 109.1
H22A C22 H22B 107.8

loop_
_geom_bond_atom_site_label_1
_geom_bond_atom_site_label_2
_geom_bond_distance
F1 C10 1.366(3)
N1 C6 1.329(3)
N1 C1 1.370(3)
N2 N3 1.369(3)
N2 C6 1.375(3)
N2 C2 1.381(3)
N3 C3 1.325(3)
N4 C17 1.337(3)
N4 C13 1.348(3)
N5 C3 1.392(3)
N5 C18 1.460(4)
N5 C22 1.466(3)
C1 C2 1.391(3)
C1 C7 1.478(4)
C2 C13 1.470(3)
C3 C4 1.430(4)
C4 C5 1.361(4)
C4 H4 0.9500
C5 C6 1.407(4)
C5 H5 0.9500
C7 C12 1.395(4)
C7 C8 1.396(3)
C8 C9 1.389(4)
C8 H8 0.9500
C9 C10 1.370(4)
C9 H9 0.9500
C10 C11 1.371(4)
C11 C12 1.382(4)
C11 H11 0.9500
C12 H12 0.9500
C13 C14 1.392(3)
C14 C15 1.380(4)
C14 H14 0.9500
C15 C16 1.378(4)
C15 H15 0.9500
C16 C17 1.382(4)
C16 H16 0.9500
C17 H17 0.9500
C18 C19 1.497(4)
C18 H18A 0.9900
C18 H18B 0.9900
C19 C20 1.505(4)
C19 H19A 0.9900
C19 H19B 0.9900
C20 C21 1.514(4)
C20 H20A 0.9900
C20 H20B 0.9900
C21 C22 1.511(4)
C21 H21A 0.9900
C21 H21B 0.9900
C22 H22A 0.9900
C22 H22B 0.9900

loop_
_geom_torsion_atom_site_label_1
_geom_torsion_atom_site_label_2
_geom_torsion_atom_site_label_3
_geom_torsion_atom_site_label_4
_geom_torsion
C6 N2 N3 C3 7.5(4)
C2 N2 N3 C3 -176.7(2)
C6 N1 C1 C2 -1.1(3)
C6 N1 C1 C7 175.3(2)
N3 N2 C2 C1 -177.7(2)
C6 N2 C2 C1 -1.2(3)
N3 N2 C2 C13 5.8(4)
C6 N2 C2 C13 -177.7(2)
N1 C1 C2 N2 1.5(3)
C7 C1 C2 N2 -174.5(2)
N1 C1 C2 C13 177.3(3)
C7 C1 C2 C13 1.3(5)
N2 N3 C3 N5 176.9(2)
N2 N3 C3 C4 -2.8(4)
C18 N5 C3 N3 147.8(3)
C22 N5 C3 N3 6.7(3)
C18 N5 C3 C4 -32.4(4)
C22 N5 C3 C4 -173.6(3)
N3 C3 C4 C5 -2.4(4)
N5 C3 C4 C5 177.9(2)
C3 C4 C5 C6 3.5(4)
C1 N1 C6 N2 0.3(3)
C1 N1 C6 C5 -175.5(3)
N3 N2 C6 N1 177.0(2)
C2 N2 C6 N1 0.6(3)
N3 N2 C6 C5 -6.5(4)
C2 N2 C6 C5 177.1(2)
C4 C5 C6 N1 176.1(3)
C4 C5 C6 N2 0.5(4)
N1 C1 C7 C12 -148.7(3)
C2 C1 C7 C12 27.0(4)
N1 C1 C7 C8 28.4(4)
C2 C1 C7 C8 -156.0(3)
C12 C7 C8 C9 -1.7(4)
C1 C7 C8 C9 -178.9(2)
C7 C8 C9 C10 0.7(4)
C8 C9 C10 F1 -179.4(2)
C8 C9 C10 C11 0.7(4)
F1 C10 C11 C12 179.2(2)
C9 C10 C11 C12 -1.0(4)
C10 C11 C12 C7 -0.2(4)
C8 C7 C12 C11 1.5(4)
C1 C7 C12 C11 178.5(2)
C17 N4 C13 C14 -0.1(4)
C17 N4 C13 C2 -178.1(2)
N2 C2 C13 N4 -133.6(3)
C1 C2 C13 N4 51.2(4)
N2 C2 C13 C14 48.3(4)
C1 C2 C13 C14 -126.9(3)
N4 C13 C14 C15 -1.0(4)
C2 C13 C14 C15 177.0(2)
C13 C14 C15 C16 1.2(4)
C14 C15 C16 C17 -0.3(4)
C13 N4 C17 C16 1.0(4)
C15 C16 C17 N4 -0.8(4)
C3 N5 C18 C19 165.5(2)
C22 N5 C18 C19 -52.5(3)
N5 C18 C19 C20 54.6(4)
C18 C19 C20 C21 -54.1(4)
C19 C20 C21 C22 52.3(4)
C3 N5 C22 C21 -167.0(2)
C18 N5 C22 C21 50.3(3)
C20 C21 C22 N5 -50.5(4)
